data_1530009
loop_
_publ_author_name
'Gorbunova, Yu.E.'
'Linde, S.A.'
'Lavrov, A.V.'
'Tananaev, I.V.'

_publ_section_title
;
 Structure of crystals of potassium vanadyl pyrophosphate K2 V O P2 O7
;
_journal_name_full 'Doklady Akademii Nauk SSSR'
_journal_page_first 350
_journal_page_last 353
_journal_volume 250
_journal_year 1980
_chemical_formula_sum 'K2 O8 P2 V'
_chemical_name_systematic 'K2 V O P2 O7'
_space_group_IT_number 100
_symmetry_space_group_name_Hall 'P 4 -2ab'
_symmetry_space_group_name_H-M 'P 4 b m'
_cell_angle_alpha 90
_cell_angle_beta 90
_cell_angle_gamma 90
_cell_formula_units_Z 2
_cell_length_a 8.277
_cell_length_b 8.277
_cell_length_c 5.42
_cell_volume 371.317
_citation_journal_id_ASTM DANKAS
_cod_data_source_file Gorbunova_DANKAS_1980_553.cif
_cod_data_source_block K2O8P2V1
_cod_original_cell_volume 371.3174
_cod_original_formula_sum 'K2 O8 P2 V1'
_cod_database_code 1530009

loop_
_symmetry_equiv_pos_as_xyz
x,y,z
-y,x,z
-x,-y,z
y,-x,z
-x+1/2,y+1/2,z
-y+1/2,-x+1/2,z
x+1/2,-y+1/2,z
y+1/2,x+1/2,z

loop_
_atom_site_label
_atom_site_type_symbol
_atom_site_fract_x
_atom_site_fract_y
_atom_site_fract_z
_atom_site_occupancy
_atom_site_U_iso_or_equiv
V1 V+4 0 0 0.1 1 0.0
O4 O-2 0.5 0 0.006 1 0.0
K1 K+1 0.1711 0.32892 0.6254 1 0.0
O1 O-2 0.5 0.5 0.3959 1 0.0
O2 O-2 0.3723 0.1277 0.3904 1 0.0
O3 O-2 0.7149 0.425 -0.0071 1 0.0
P1 P+5 0.372 0.128 0.1153 1 0.0
